data_4082784
loop_
_publ_author_name
'Liu, Jing-Jing'
'Lin, Yue-Jian'
'Jin, Guo-Xin'

_publ_section_title
;
 Box-like Heterometallic Macrocycles Derived from Bis-Terpyridine
 Metalloligands
;
_journal_issue 5
_journal_name_full Organometallics
_journal_page_first 1283
_journal_paper_doi 10.1021/om500093p
_journal_volume 33
_journal_year 2014
_chemical_formula_sum 'C176 H176 F24 N16 Ni2 O42 Rh4 S8'
_chemical_formula_weight 4428.87
_chemical_name_systematic
; 
 ? 
;
_space_group_IT_number 14
_symmetry_cell_setting monoclinic
_symmetry_space_group_name_Hall '-P 2yn'
_symmetry_space_group_name_H-M 'P 1 21/n 1'
_atom_sites_solution_hydrogens geom
_atom_sites_solution_primary direct
_atom_sites_solution_secondary difmap
_audit_creation_method SHELXL-97
_cell_angle_alpha 90.00
_cell_angle_beta 102.916(2)
_cell_angle_gamma 90.00
_cell_formula_units_Z 2
_cell_length_a 16.164(2)
_cell_length_b 28.838(4)
_cell_length_c 20.845(3)
_cell_measurement_reflns_used 9222
_cell_measurement_temperature 173(2)
_cell_measurement_theta_max 27.40
_cell_measurement_theta_min 2.29
_cell_volume 9471(2)
_computing_cell_refinement 'Bruker SAINT'
_computing_data_collection 'Bruker APEX2'
_computing_data_reduction 'Bruker SAINT'
_computing_molecular_graphics 'Bruker SHELXTL'
_computing_publication_material 'Bruker SHELXTL'
_computing_structure_refinement 'SHELXL-97 (Sheldrick, 1997)'
_computing_structure_solution 'SHELXS-97 (Sheldrick, 1990)'
_diffrn_ambient_temperature 173(2)
_diffrn_measured_fraction_theta_full 0.994
_diffrn_measured_fraction_theta_max 0.994
_diffrn_measurement_device_type 'Bruker APEX-II CCD'
_diffrn_measurement_method '\f and \w scans'
_diffrn_radiation_monochromator graphite
_diffrn_radiation_source 'fine-focus sealed tube'
_diffrn_radiation_type MoK\a
_diffrn_radiation_wavelength 0.71073
_diffrn_reflns_av_R_equivalents 0.0497
_diffrn_reflns_av_sigmaI/netI 0.0526
_diffrn_reflns_limit_h_max 19
_diffrn_reflns_limit_h_min -18
_diffrn_reflns_limit_k_max 29
_diffrn_reflns_limit_k_min -34
_diffrn_reflns_limit_l_max 22
_diffrn_reflns_limit_l_min -24
_diffrn_reflns_number 54997
_diffrn_reflns_theta_full 25.01
_diffrn_reflns_theta_max 25.01
_diffrn_reflns_theta_min 1.23
_diffrn_standards_decay_% 6.33
_exptl_absorpt_coefficient_mu 0.727
_exptl_absorpt_correction_T_max 0.8743
_exptl_absorpt_correction_T_min 0.7357
_exptl_absorpt_correction_type multi-scan
_exptl_absorpt_process_details sadabs
_exptl_crystal_colour purple
_exptl_crystal_density_diffrn 1.553
_exptl_crystal_density_method 'not measured'
_exptl_crystal_description prism
_exptl_crystal_F_000 4520
_exptl_crystal_size_max 0.45
_exptl_crystal_size_mid 0.20
_exptl_crystal_size_min 0.19
_platon_squeeze_details ' '
_refine_diff_density_max 2.367
_refine_diff_density_min -1.964
_refine_diff_density_rms 0.179
_refine_ls_extinction_method none
_refine_ls_goodness_of_fit_ref 1.057
_refine_ls_hydrogen_treatment constr
_refine_ls_matrix_type full
_refine_ls_number_parameters 1071
_refine_ls_number_reflns 16600
_refine_ls_number_restraints 103
_refine_ls_restrained_S_all 1.068
_refine_ls_R_factor_all 0.1439
_refine_ls_R_factor_gt 0.1246
_refine_ls_shift/su_max 0.007
_refine_ls_shift/su_mean 0.000
_refine_ls_structure_factor_coef Fsqd
_refine_ls_weighting_details 'calc w=1/[\s^2^(Fo^2^)+(0.1381P)^2^+152.5347P] where P=(Fo^2^+2Fc^2^)/3'
_refine_ls_weighting_scheme calc
_refine_ls_wR_factor_gt 0.3179
_refine_ls_wR_factor_ref 0.3301
_reflns_number_gt 12588
_reflns_number_total 16600
_reflns_threshold_expression >2sigma(I)
_cod_data_source_file om500093p_si_002.cif
_cod_data_source_block 2b
_cod_depositor_comments
;
The following automatic conversions were performed:

'_symmetry_cell_setting' value 'Monoclinic' changed to 'monoclinic'
according to
/usr/data/users/saulius/crontab/automatic-downloads/current/ACS/lib/dictionaries/cif_core.dic
dictionary named 'cif_core.dic' version 2.4.2 from 2011-04-26.

Automatic conversion script
Id: cif_fix_values 2281 2013-09-26 08:29:07Z andrius 
;
_cod_original_sg_symbol_H-M P2(1)/n
_cod_database_code 4082784

loop_
_symmetry_equiv_pos_as_xyz
'x, y, z'
'-x+1/2, y+1/2, -z+1/2'
'-x, -y, -z'
'x-1/2, -y-1/2, z-1/2'

loop_
_atom_site_label
_atom_site_type_symbol
_atom_site_fract_x
_atom_site_fract_y
_atom_site_fract_z
_atom_site_U_iso_or_equiv
_atom_site_adp_type
_atom_site_occupancy
_atom_site_symmetry_multiplicity
_atom_site_calc_flag
_atom_site_refinement_flags
Rh1 Rh 0.42153(6) 0.15681(3) 0.14537(4) 0.0417(3) Uani 1 1 d .
Rh2 Rh 0.21174(6) 0.13372(3) 0.48028(4) 0.0389(3) Uani 1 1 d .
Ni1 Ni 0.60954(8) 0.51142(4) 0.33213(6) 0.0357(3) Uani 1 1 d .
N1 N 0.7252(5) 0.4757(3) 0.3580(4) 0.040(2) Uani 1 1 d .
N2 N 0.5762(6) 0.4487(3) 0.2960(4) 0.0365(19) Uani 1 1 d .
N3 N 0.4767(6) 0.5191(3) 0.2944(4) 0.0377(19) Uani 1 1 d .
N4 N 0.4549(5) 0.2247(3) 0.1831(4) 0.0373(19) Uani 1 1 d .
N5 N 0.6019(6) 0.5050(3) 0.4313(4) 0.039(2) Uani 1 1 d .
N6 N 0.6404(5) 0.5744(3) 0.3663(4) 0.0359(19) Uani 1 1 d .
N7 N 0.6395(6) 0.5441(3) 0.2501(4) 0.041(2) Uani 1 1 d .
N8 N 0.7529(5) 0.7979(3) 0.4862(4) 0.0280(16) Uani 1 1 d .
O1 O 0.4612(4) 0.1356(2) 0.2413(4) 0.0397(16) Uani 1 1 d .
O2 O 0.3075(4) 0.1702(3) 0.1700(4) 0.0427(17) Uani 1 1 d .
O3 O 0.1783(4) 0.1628(2) 0.3879(3) 0.0372(16) Uani 1 1 d .
O4 O 0.3317(5) 0.1290(3) 0.4603(4) 0.0431(17) Uani 1 1 d .
O5 O 0.4298(10) 0.8740(5) 0.0506(8) 0.121(5) Uani 1 1 d .
O6 O 0.3142(11) 0.9130(8) -0.0038(9) 0.164(7) Uani 1 1 d U
O7 O 0.4373(16) 0.9512(9) 0.0410(15) 0.220(10) Uani 1 1 d U
O8 O 0.0330(12) 0.1435(5) 1.0092(6) 0.126(6) Uani 1 1 d .
O9 O -0.061(2) 0.1552(14) 0.9040(13) 0.30(2) Uani 1 1 d .
O10 O 0.0847(17) 0.1563(9) 0.9113(9) 0.199(11) Uani 1 1 d .
O11 O 0.2216(19) 0.6944(8) 0.7546(14) 0.229(11) Uiso 1 1 d D
O12 O 0.267(2) 0.7769(13) 0.751(2) 0.32(2) Uiso 1 1 d D
O13 O 0.1481(10) 0.7659(5) 0.7430(8) 0.127(5) Uiso 1 1 d D
O14 O 0.1194(19) 0.9007(10) 0.3939(13) 0.213(10) Uani 1 1 d U
O15 O 0.182(3) 0.9278(13) 0.4993(14) 0.33(2) Uani 1 1 d .
O16 O 0.249(4) 0.9139(13) 0.404(2) 0.38(3) Uani 1 1 d .
S1 S 0.3874(3) 0.91510(19) 0.0467(3) 0.1002(16) Uani 1 1 d D
S2 S 0.0322(4) 0.16448(17) 0.9503(3) 0.0947(15) Uani 1 1 d D
S3 S 0.2064(8) 0.7386(5) 0.7293(4) 0.213(6) Uani 1 1 d DU
S4 S 0.1944(6) 0.9000(3) 0.4410(5) 0.160(3) Uani 1 1 d D
C1 C 0.4202(7) 0.1354(3) 0.2876(5) 0.036(2) Uani 1 1 d .
C2 C 0.3378(6) 0.1491(3) 0.2850(5) 0.030(2) Uani 1 1 d .
C3 C 0.2852(6) 0.1646(3) 0.2236(5) 0.035(2) Uani 1 1 d .
C4 C 0.1946(6) 0.1749(3) 0.2206(5) 0.033(2) Uani 1 1 d .
C5 C 0.1410(7) 0.1842(4) 0.1591(5) 0.046(3) Uani 1 1 d .
H5 H 0.1628 0.1850 0.1203 0.055 Uiso 1 1 calc R
C6 C 0.0560(7) 0.1921(5) 0.1560(6) 0.054(3) Uani 1 1 d .
H6 H 0.0193 0.1971 0.1142 0.065 Uiso 1 1 calc R
C7 C 0.0222(8) 0.1931(5) 0.2112(6) 0.061(3) Uani 1 1 d .
H7 H -0.0362 0.1996 0.2082 0.073 Uiso 1 1 calc R
C8 C 0.0763(6) 0.1844(4) 0.2703(5) 0.040(2) Uani 1 1 d .
H8 H 0.0545 0.1856 0.3091 0.048 Uiso 1 1 calc R
C9 C 0.1629(6) 0.1738(3) 0.2767(5) 0.033(2) Uani 1 1 d .
C10 C 0.2164(6) 0.1603(3) 0.3401(5) 0.030(2) Uani 1 1 d .
C11 C 0.3015(5) 0.1471(3) 0.3440(4) 0.0269(18) Uani 1 1 d .
C12 C 0.3535(6) 0.1328(3) 0.4050(5) 0.035(2) Uani 1 1 d .
C13 C 0.4402(7) 0.1172(4) 0.4072(6) 0.046(3) Uani 1 1 d .
C14 C 0.4921(9) 0.1021(6) 0.4679(8) 0.074(4) Uani 1 1 d .
H14 H 0.4716 0.1029 0.5072 0.088 Uiso 1 1 calc R
C15 C 0.5724(11) 0.0864(8) 0.4686(9) 0.103(7) Uani 1 1 d .
H15 H 0.6060 0.0753 0.5090 0.123 Uiso 1 1 calc R
C16 C 0.6061(9) 0.0859(6) 0.4149(8) 0.078(5) Uani 1 1 d .
H16 H 0.6626 0.0753 0.4180 0.094 Uiso 1 1 calc R
C17 C 0.5557(7) 0.1014(5) 0.3534(7) 0.056(3) Uani 1 1 d .
H17 H 0.5772 0.1007 0.3145 0.067 Uiso 1 1 calc R
C18 C 0.4733(7) 0.1179(4) 0.3519(6) 0.045(3) Uani 1 1 d .
C19 C 0.7951(7) 0.4910(4) 0.3941(7) 0.054(3) Uani 1 1 d .
H19 H 0.7971 0.5224 0.4080 0.064 Uiso 1 1 calc R
C20 C 0.8677(9) 0.4641(5) 0.4137(8) 0.072(4) Uani 1 1 d .
H20 H 0.9178 0.4767 0.4408 0.086 Uiso 1 1 calc R
C21 C 0.8650(8) 0.4187(5) 0.3929(8) 0.072(4) Uani 1 1 d .
H21 H 0.9134 0.3993 0.4055 0.086 Uiso 1 1 calc R
C22 C 0.7891(9) 0.4015(5) 0.3527(8) 0.070(4) Uani 1 1 d .
H22 H 0.7855 0.3704 0.3372 0.083 Uiso 1 1 calc R
C23 C 0.7215(7) 0.4305(4) 0.3368(6) 0.042(2) Uani 1 1 d .
C24 C 0.6341(7) 0.4156(4) 0.3007(5) 0.038(2) Uani 1 1 d .
C25 C 0.6159(8) 0.3718(4) 0.2770(5) 0.043(3) Uani 1 1 d .
H25 H 0.6593 0.3492 0.2798 0.051 Uiso 1 1 calc R
C26 C 0.5303(7) 0.3614(4) 0.2481(5) 0.040(2) Uani 1 1 d .
C27 C 0.4712(7) 0.3967(3) 0.2442(5) 0.037(2) Uani 1 1 d .
H27 H 0.4132 0.3906 0.2252 0.045 Uiso 1 1 calc R
C28 C 0.4953(6) 0.4406(3) 0.2677(5) 0.036(2) Uani 1 1 d .
C29 C 0.4378(6) 0.4793(3) 0.2665(5) 0.036(2) Uani 1 1 d .
C30 C 0.3499(7) 0.4777(4) 0.2428(6) 0.051(3) Uani 1 1 d .
H30 H 0.3237 0.4500 0.2235 0.061 Uiso 1 1 calc R
C31 C 0.3015(8) 0.5160(5) 0.2471(7) 0.060(3) Uani 1 1 d .
H31 H 0.2416 0.5147 0.2320 0.072 Uiso 1 1 calc R
C32 C 0.3395(8) 0.5558(4) 0.2732(7) 0.057(3) Uani 1 1 d .
H32 H 0.3069 0.5830 0.2750 0.069 Uiso 1 1 calc R
C33 C 0.4272(8) 0.5562(4) 0.2974(6) 0.048(3) Uani 1 1 d .
H33 H 0.4532 0.5839 0.3168 0.058 Uiso 1 1 calc R
C34 C 0.4105(10) 0.2607(4) 0.1579(7) 0.061(3) Uani 1 1 d .
H34 H 0.3607 0.2558 0.1245 0.073 Uiso 1 1 calc R
C35 C 0.4326(8) 0.3055(4) 0.1774(7) 0.056(3) Uani 1 1 d .
H35 H 0.3982 0.3307 0.1577 0.068 Uiso 1 1 calc R
C36 C 0.5019(8) 0.3134(3) 0.2239(5) 0.044(3) Uani 1 1 d .
C37 C 0.5510(9) 0.2757(4) 0.2517(6) 0.054(3) Uani 1 1 d .
H37 H 0.6007 0.2800 0.2854 0.064 Uiso 1 1 calc R
C38 C 0.5254(9) 0.2317(4) 0.2287(7) 0.055(3) Uani 1 1 d .
H38 H 0.5593 0.2058 0.2461 0.066 Uiso 1 1 calc R
C39 C 0.5885(7) 0.4661(4) 0.4634(6) 0.042(2) Uani 1 1 d .
H39 H 0.5749 0.4382 0.4391 0.050 Uiso 1 1 calc R
C40 C 0.5937(7) 0.4654(4) 0.5296(6) 0.047(3) Uani 1 1 d .
H40 H 0.5841 0.4374 0.5509 0.056 Uiso 1 1 calc R
C41 C 0.6128(8) 0.5053(4) 0.5649(6) 0.053(3) Uani 1 1 d .
H41 H 0.6178 0.5052 0.6111 0.063 Uiso 1 1 calc R
C42 C 0.6250(7) 0.5458(4) 0.5332(6) 0.045(3) Uani 1 1 d .
H42 H 0.6371 0.5739 0.5572 0.054 Uiso 1 1 calc R
C43 C 0.6194(7) 0.5450(4) 0.4660(5) 0.039(2) Uani 1 1 d .
C44 C 0.6398(8) 0.5849(4) 0.4278(6) 0.045(3) Uani 1 1 d .
C45 C 0.6576(7) 0.6292(4) 0.4530(6) 0.045(3) Uani 1 1 d .
H45 H 0.6545 0.6364 0.4969 0.054 Uiso 1 1 calc R
C46 C 0.6803(7) 0.6631(4) 0.4122(5) 0.042(2) Uani 1 1 d .
C47 C 0.6823(7) 0.6514(3) 0.3485(5) 0.038(2) Uani 1 1 d .
H47 H 0.6981 0.6738 0.3200 0.045 Uiso 1 1 calc R
C48 C 0.6611(6) 0.6065(4) 0.3263(5) 0.037(2) Uani 1 1 d .
C49 C 0.6633(6) 0.5892(3) 0.2605(5) 0.036(2) Uani 1 1 d .
C50 C 0.6858(8) 0.6156(4) 0.2115(6) 0.052(3) Uani 1 1 d .
H50 H 0.7001 0.6475 0.2186 0.062 Uiso 1 1 calc R
C51 C 0.6871(9) 0.5946(5) 0.1521(6) 0.056(3) Uani 1 1 d .
H51 H 0.7055 0.6115 0.1188 0.068 Uiso 1 1 calc R
C52 C 0.6616(8) 0.5492(4) 0.1413(6) 0.048(3) Uani 1 1 d .
H52 H 0.6597 0.5348 0.0999 0.058 Uiso 1 1 calc R
C53 C 0.6389(8) 0.5249(4) 0.1916(5) 0.048(3) Uani 1 1 d .
H53 H 0.6221 0.4934 0.1845 0.058 Uiso 1 1 calc R
C54 C 0.6956(8) 0.7921(4) 0.4304(6) 0.047(3) Uani 1 1 d .
H54 H 0.6706 0.8187 0.4070 0.057 Uiso 1 1 calc R
C55 C 0.6712(7) 0.7490(4) 0.4055(5) 0.044(3) Uani 1 1 d .
H55 H 0.6317 0.7462 0.3644 0.053 Uiso 1 1 calc R
C56 C 0.7038(6) 0.7095(3) 0.4398(5) 0.034(2) Uani 1 1 d .
C57 C 0.7624(7) 0.7158(4) 0.4965(6) 0.044(3) Uani 1 1 d .
H57 H 0.7875 0.6898 0.5214 0.053 Uiso 1 1 calc R
C58 C 0.7862(7) 0.7612(4) 0.5185(5) 0.044(3) Uani 1 1 d .
H58 H 0.8278 0.7651 0.5583 0.053 Uiso 1 1 calc R
C59 C 0.3847(10) 0.1565(6) 0.0402(6) 0.066(4) Uani 1 1 d .
C60 C 0.4730(10) 0.1638(5) 0.0605(7) 0.066(4) Uani 1 1 d .
C61 C 0.5137(8) 0.1292(6) 0.0986(7) 0.063(4) Uani 1 1 d .
C62 C 0.4513(11) 0.0938(4) 0.1025(7) 0.063(4) Uani 1 1 d .
C63 C 0.3740(11) 0.1116(6) 0.0657(9) 0.078(5) Uani 1 1 d .
C64 C 0.2871(15) 0.0882(10) 0.0549(13) 0.165(14) Uani 1 1 d .
H64A H 0.2494 0.1011 0.0155 0.248 Uiso 1 1 calc R
H64B H 0.2626 0.0936 0.0932 0.248 Uiso 1 1 calc R
H64C H 0.2935 0.0547 0.0490 0.248 Uiso 1 1 calc R
C65 C 0.3161(17) 0.1851(11) 0.0005(10) 0.158(13) Uani 1 1 d .
H65A H 0.3332 0.1961 -0.0390 0.237 Uiso 1 1 calc R
H65B H 0.3051 0.2117 0.0267 0.237 Uiso 1 1 calc R
H65C H 0.2644 0.1664 -0.0123 0.237 Uiso 1 1 calc R
C66 C 0.510(2) 0.2088(9) 0.0400(12) 0.162(13) Uani 1 1 d .
H66A H 0.5612 0.2171 0.0730 0.243 Uiso 1 1 calc R
H66B H 0.4681 0.2337 0.0367 0.243 Uiso 1 1 calc R
H66C H 0.5246 0.2044 -0.0028 0.243 Uiso 1 1 calc R
C67 C 0.6072(15) 0.1250(10) 0.1329(13) 0.146(9) Uani 1 1 d U
H67A H 0.6281 0.0942 0.1243 0.219 Uiso 1 1 calc R
H67B H 0.6135 0.1291 0.1804 0.219 Uiso 1 1 calc R
H67C H 0.6400 0.1488 0.1161 0.219 Uiso 1 1 calc R
C68 C 0.4612(19) 0.0492(9) 0.1336(13) 0.145(9) Uani 1 1 d U
H68A H 0.4130 0.0432 0.1538 0.217 Uiso 1 1 calc R
H68B H 0.5140 0.0486 0.1676 0.217 Uiso 1 1 calc R
H68C H 0.4632 0.0252 0.1007 0.217 Uiso 1 1 calc R
C69 C 0.1988(15) 0.0631(5) 0.5008(12) 0.090(5) Uani 1 1 d U
C70 C 0.2052(13) 0.0909(8) 0.5593(8) 0.102(8) Uani 1 1 d .
C71 C 0.1351(9) 0.1190(5) 0.5504(7) 0.056(3) Uani 1 1 d .
C72 C 0.0894(9) 0.1102(5) 0.4873(7) 0.063(4) Uani 1 1 d .
C73 C 0.1302(13) 0.0764(6) 0.4601(8) 0.082(6) Uani 1 1 d .
C74 C 0.277(2) 0.0289(12) 0.499(2) 0.202(14) Uani 1 1 d U
H74A H 0.2547 -0.0008 0.4791 0.304 Uiso 1 1 calc R
H74B H 0.3101 0.0237 0.5434 0.304 Uiso 1 1 calc R
H74C H 0.3129 0.0429 0.4719 0.304 Uiso 1 1 calc R
C75 C 0.2717(18) 0.0885(10) 0.6268(13) 0.158(10) Uani 1 1 d U
H75A H 0.2674 0.1166 0.6523 0.237 Uiso 1 1 calc R
H75B H 0.3290 0.0863 0.6188 0.237 Uiso 1 1 calc R
H75C H 0.2602 0.0613 0.6515 0.237 Uiso 1 1 calc R
C76 C 0.1110(18) 0.1515(8) 0.5958(12) 0.152(12) Uani 1 1 d .
H76A H 0.0665 0.1378 0.6149 0.228 Uiso 1 1 calc R
H76B H 0.0896 0.1800 0.5722 0.228 Uiso 1 1 calc R
H76C H 0.1606 0.1588 0.6309 0.228 Uiso 1 1 calc R
C77 C 0.0099(13) 0.1323(10) 0.4554(13) 0.149(11) Uani 1 1 d .
H77A H -0.0281 0.1334 0.4860 0.223 Uiso 1 1 calc R
H77B H -0.0171 0.1145 0.4162 0.223 Uiso 1 1 calc R
H77C H 0.0212 0.1639 0.4424 0.223 Uiso 1 1 calc R
C78 C 0.090(2) 0.0600(11) 0.3882(11) 0.21(2) Uani 1 1 d .
H78A H 0.1140 0.0785 0.3571 0.315 Uiso 1 1 calc R
H78B H 0.0287 0.0641 0.3789 0.315 Uiso 1 1 calc R
H78C H 0.1038 0.0272 0.3836 0.315 Uiso 1 1 calc R
C79 C 0.355(2) 0.9237(13) 0.1218(13) 0.55(10) Uiso 1 1 d D
C80 C 0.005(5) 0.2246(10) 0.948(4) 0.30(3) Uiso 1 1 d D
C81 C 0.176(2) 0.7464(14) 0.6429(10) 1.1(2) Uiso 1 1 d D
C82 C 0.245(2) 0.8450(9) 0.4759(19) 0.38(4) Uiso 1 1 d D
F1 F 0.413(2) 0.9102(13) 0.1736(15) 0.317(15) Uani 1 1 d DU
F2 F 0.3027(14) 0.9571(9) 0.1326(15) 0.280(15) Uani 1 1 d D
F3 F 0.2968(19) 0.8894(12) 0.1154(9) 0.282(17) Uani 1 1 d D
F4 F -0.0517(14) 0.2340(7) 0.9767(10) 0.195(8) Uani 1 1 d U
F5 F 0.095(2) 0.2333(13) 0.9927(17) 0.320(15) Uani 1 1 d U
F6 F -0.0080(13) 0.2427(6) 0.8922(8) 0.178(7) Uani 1 1 d U
F7 F 0.180(4) 0.7900(15) 0.6227(17) 0.53(4) Uiso 1 1 d D
F8 F 0.227(4) 0.723(2) 0.6128(14) 0.67(5) Uiso 1 1 d D
F9 F 0.096(3) 0.733(2) 0.6191(17) 0.58(4) Uiso 1 1 d D
F10 F 0.254(3) 0.8228(17) 0.4196(16) 0.40(2) Uiso 1 1 d D
F11 F 0.315(2) 0.829(2) 0.519(2) 0.61(4) Uiso 1 1 d D
F12 F 0.1857(19) 0.8167(12) 0.4936(14) 0.289(13) Uiso 1 1 d D

loop_
_atom_site_aniso_label
_atom_site_aniso_U_11
_atom_site_aniso_U_22
_atom_site_aniso_U_33
_atom_site_aniso_U_23
_atom_site_aniso_U_13
_atom_site_aniso_U_12
Rh1 0.0489(5) 0.0337(5) 0.0499(5) -0.0154(4) 0.0268(4) -0.0148(4)
Rh2 0.0479(5) 0.0325(4) 0.0407(5) -0.0099(3) 0.0193(4) -0.0110(4)
Ni1 0.0455(8) 0.0251(6) 0.0387(7) -0.0040(5) 0.0140(6) -0.0088(5)
N1 0.037(5) 0.038(5) 0.044(5) 0.002(4) 0.006(4) -0.014(4)
N2 0.049(5) 0.024(4) 0.041(5) -0.009(3) 0.019(4) -0.004(4)
N3 0.051(5) 0.024(4) 0.039(5) 0.001(3) 0.012(4) -0.005(4)
N4 0.040(5) 0.033(5) 0.040(5) -0.004(4) 0.012(4) -0.002(4)
N5 0.053(5) 0.031(4) 0.037(5) 0.002(4) 0.015(4) -0.009(4)
N6 0.044(5) 0.027(4) 0.038(5) 0.001(3) 0.012(4) -0.004(4)
N7 0.044(5) 0.033(5) 0.046(5) -0.005(4) 0.012(4) -0.009(4)
N8 0.027(4) 0.029(4) 0.028(4) -0.003(3) 0.005(3) -0.004(3)
O1 0.038(4) 0.035(4) 0.050(4) -0.005(3) 0.017(3) -0.009(3)
O2 0.031(4) 0.055(5) 0.045(4) 0.003(3) 0.014(3) 0.003(3)
O3 0.033(4) 0.047(4) 0.033(4) -0.010(3) 0.009(3) -0.001(3)
O4 0.040(4) 0.053(5) 0.040(4) 0.010(3) 0.014(3) 0.010(3)
O5 0.118(11) 0.104(11) 0.149(13) -0.024(9) 0.048(10) 0.014(9)
O6 0.103(10) 0.220(16) 0.148(12) 0.045(12) -0.014(9) -0.005(11)
O7 0.176(16) 0.185(16) 0.293(19) 0.037(15) 0.041(14) -0.032(14)
O8 0.199(17) 0.106(10) 0.075(8) 0.001(7) 0.035(10) 0.037(10)
O9 0.27(3) 0.41(5) 0.18(2) 0.09(3) -0.01(2) -0.19(3)
O10 0.28(3) 0.24(2) 0.111(13) -0.007(14) 0.106(16) 0.08(2)
O14 0.215(17) 0.220(18) 0.174(15) -0.005(14) -0.020(14) 0.008(15)
O15 0.50(6) 0.36(4) 0.18(2) -0.16(3) 0.19(3) -0.23(4)
O16 0.64(8) 0.26(4) 0.36(5) 0.13(3) 0.37(6) 0.16(4)
S1 0.057(2) 0.094(3) 0.128(4) 0.013(3) -0.022(3) -0.008(2)
S2 0.126(4) 0.079(3) 0.090(3) 0.009(2) 0.050(3) 0.024(3)
S3 0.258(10) 0.285(11) 0.125(6) 0.078(7) 0.105(6) 0.193(9)
S4 0.132(6) 0.154(7) 0.180(8) -0.014(6) 0.002(6) 0.017(5)
C1 0.045(6) 0.029(5) 0.036(5) -0.004(4) 0.017(5) -0.001(4)
C2 0.031(5) 0.022(4) 0.037(5) -0.003(4) 0.008(4) -0.006(4)
C3 0.032(5) 0.034(5) 0.041(6) -0.007(4) 0.012(4) -0.008(4)
C4 0.031(5) 0.031(5) 0.038(5) -0.005(4) 0.011(4) 0.002(4)
C5 0.039(6) 0.066(8) 0.034(6) 0.001(5) 0.010(5) 0.005(5)
C6 0.041(6) 0.082(9) 0.038(6) 0.006(6) 0.003(5) 0.023(6)
C7 0.042(7) 0.081(9) 0.058(8) 0.005(7) 0.011(6) 0.019(6)
C8 0.026(5) 0.055(7) 0.036(5) -0.007(5) 0.002(4) 0.012(5)
C9 0.031(5) 0.026(5) 0.041(6) -0.008(4) 0.006(4) -0.002(4)
C10 0.035(5) 0.028(5) 0.030(5) 0.001(4) 0.011(4) -0.003(4)
C11 0.023(4) 0.024(4) 0.032(5) -0.003(4) 0.005(4) -0.001(3)
C12 0.035(5) 0.035(5) 0.035(5) -0.003(4) 0.007(4) 0.003(4)
C13 0.040(6) 0.055(7) 0.043(6) 0.004(5) 0.006(5) 0.016(5)
C14 0.053(8) 0.104(12) 0.067(9) 0.016(8) 0.019(7) 0.027(8)
C15 0.068(10) 0.161(19) 0.071(11) 0.039(11) -0.001(8) 0.058(12)
C16 0.055(8) 0.095(12) 0.086(11) 0.023(9) 0.019(8) 0.027(8)
C17 0.036(6) 0.070(8) 0.066(8) 0.014(6) 0.018(6) 0.017(6)
C18 0.036(6) 0.044(6) 0.054(7) 0.007(5) 0.008(5) 0.004(5)
C19 0.045(7) 0.041(6) 0.076(9) 0.006(6) 0.015(6) -0.017(5)
C20 0.053(8) 0.050(8) 0.105(12) 0.020(8) 0.005(8) -0.009(6)
C21 0.041(7) 0.058(8) 0.111(12) 0.025(8) 0.005(7) -0.001(6)
C22 0.067(9) 0.042(7) 0.108(12) 0.003(7) 0.037(8) -0.007(6)
C23 0.040(6) 0.033(5) 0.053(7) 0.006(5) 0.012(5) 0.002(4)
C24 0.040(6) 0.040(6) 0.039(6) 0.004(4) 0.016(5) -0.006(4)
C25 0.059(7) 0.031(5) 0.047(6) 0.008(5) 0.028(5) 0.004(5)
C26 0.049(6) 0.033(5) 0.043(6) -0.008(4) 0.019(5) -0.013(5)
C27 0.041(6) 0.032(5) 0.036(5) -0.009(4) 0.002(4) -0.007(4)
C28 0.037(5) 0.033(5) 0.041(6) -0.005(4) 0.014(4) -0.006(4)
C29 0.041(6) 0.036(5) 0.031(5) 0.000(4) 0.008(4) -0.002(4)
C30 0.045(6) 0.048(7) 0.051(7) 0.004(5) -0.005(5) -0.017(5)
C31 0.042(7) 0.053(8) 0.086(10) 0.020(7) 0.018(6) 0.010(6)
C32 0.061(8) 0.044(7) 0.072(9) 0.021(6) 0.027(7) 0.012(6)
C33 0.058(7) 0.035(6) 0.055(7) -0.005(5) 0.020(6) -0.006(5)
C34 0.082(9) 0.033(6) 0.067(8) -0.011(6) 0.016(7) -0.003(6)
C35 0.054(7) 0.034(6) 0.073(9) -0.019(6) 0.000(6) -0.008(5)
C36 0.070(8) 0.026(5) 0.044(6) -0.010(4) 0.032(6) -0.009(5)
C37 0.066(8) 0.036(6) 0.058(7) -0.002(5) 0.011(6) -0.016(6)
C38 0.065(8) 0.038(6) 0.064(8) -0.002(6) 0.018(7) -0.013(6)
C39 0.043(6) 0.034(5) 0.049(6) 0.002(5) 0.009(5) -0.003(5)
C40 0.048(6) 0.037(6) 0.056(7) 0.015(5) 0.015(5) -0.003(5)
C41 0.060(7) 0.055(7) 0.041(6) 0.016(5) 0.008(5) 0.000(6)
C42 0.053(7) 0.038(6) 0.045(6) -0.007(5) 0.010(5) -0.015(5)
C43 0.046(6) 0.046(6) 0.025(5) -0.004(4) 0.009(4) -0.014(5)
C44 0.056(7) 0.035(6) 0.049(7) -0.001(5) 0.025(5) -0.011(5)
C45 0.053(7) 0.041(6) 0.043(6) -0.005(5) 0.012(5) -0.015(5)
C46 0.045(6) 0.046(6) 0.032(5) 0.003(5) 0.003(4) -0.008(5)
C47 0.045(6) 0.032(5) 0.035(5) -0.003(4) 0.008(4) -0.015(4)
C48 0.039(5) 0.036(5) 0.037(5) 0.003(4) 0.008(4) -0.010(4)
C49 0.041(6) 0.035(5) 0.031(5) 0.002(4) 0.009(4) -0.002(4)
C50 0.055(7) 0.049(7) 0.052(7) 0.007(5) 0.016(6) -0.009(6)
C51 0.072(8) 0.062(8) 0.041(6) 0.001(6) 0.025(6) -0.014(7)
C52 0.055(7) 0.055(7) 0.038(6) -0.003(5) 0.017(5) -0.001(6)
C53 0.065(8) 0.044(6) 0.040(6) -0.010(5) 0.019(5) 0.001(5)
C54 0.059(7) 0.027(5) 0.044(6) 0.001(4) -0.013(5) 0.001(5)
C55 0.031(5) 0.051(6) 0.038(6) -0.001(5) -0.017(4) -0.004(5)
C56 0.031(5) 0.034(5) 0.037(5) -0.007(4) 0.012(4) 0.001(4)
C57 0.048(6) 0.031(5) 0.048(6) -0.002(5) -0.005(5) 0.000(5)
C58 0.044(6) 0.040(6) 0.039(6) -0.010(5) -0.012(5) -0.003(5)
C59 0.072(9) 0.090(11) 0.039(7) -0.019(7) 0.017(6) 0.006(8)
C60 0.091(11) 0.064(9) 0.055(8) -0.015(7) 0.042(8) -0.013(8)
C61 0.041(7) 0.094(11) 0.057(8) -0.024(8) 0.020(6) 0.011(7)
C62 0.102(12) 0.038(7) 0.058(8) -0.015(6) 0.034(8) 0.006(7)
C63 0.087(11) 0.076(10) 0.087(11) -0.041(9) 0.052(10) -0.027(9)
C64 0.134(19) 0.22(3) 0.16(2) -0.13(2) 0.082(17) -0.12(2)
C65 0.16(2) 0.22(3) 0.070(13) -0.031(16) -0.017(14) 0.10(2)
C66 0.25(3) 0.14(2) 0.15(2) -0.052(17) 0.15(2) -0.11(2)
C67 0.113(14) 0.174(17) 0.148(16) -0.054(14) 0.025(12) 0.044(13)
C68 0.183(18) 0.128(16) 0.134(15) -0.011(13) 0.061(14) 0.018(14)
C69 0.116(12) 0.038(7) 0.139(14) 0.005(8) 0.075(11) 0.002(8)
C70 0.114(15) 0.118(15) 0.062(10) 0.039(10) -0.008(10) -0.073(13)
C71 0.065(8) 0.048(7) 0.063(8) 0.001(6) 0.030(7) -0.007(6)
C72 0.063(8) 0.081(10) 0.051(8) -0.003(7) 0.025(7) -0.030(7)
C73 0.112(14) 0.079(11) 0.066(9) -0.024(8) 0.041(10) -0.068(11)
C74 0.22(2) 0.16(2) 0.25(2) 0.038(17) 0.086(17) -0.013(16)
C75 0.153(17) 0.168(17) 0.139(16) 0.058(14) 0.005(13) -0.044(14)
C76 0.23(3) 0.136(19) 0.138(19) -0.076(16) 0.14(2) -0.09(2)
C77 0.073(13) 0.22(3) 0.15(2) 0.05(2) 0.019(13) -0.061(16)
C78 0.30(4) 0.26(3) 0.105(16) -0.13(2) 0.12(2) -0.23(3)
F1 0.31(2) 0.36(2) 0.28(2) -0.030(17) 0.065(17) 0.029(17)
F2 0.19(2) 0.22(2) 0.38(4) -0.12(2) -0.04(2) 0.074(18)
F3 0.32(3) 0.38(4) 0.131(14) 0.011(17) 0.016(16) 0.25(3)
F4 0.244(16) 0.183(13) 0.185(13) 0.022(11) 0.106(12) 0.083(12)
F5 0.32(2) 0.34(2) 0.30(2) 0.016(17) 0.065(17) -0.050(17)
F6 0.253(15) 0.159(12) 0.138(11) 0.063(9) 0.077(11) 0.037(11)

loop_
_atom_type_symbol
_atom_type_description
_atom_type_scat_dispersion_real
_atom_type_scat_dispersion_imag
_atom_type_scat_source
C C 0.0033 0.0016 'International Tables Vol C Tables 4.2.6.8 and 6.1.1.4'
H H 0.0000 0.0000 'International Tables Vol C Tables 4.2.6.8 and 6.1.1.4'
N N 0.0061 0.0033 'International Tables Vol C Tables 4.2.6.8 and 6.1.1.4'
O O 0.0106 0.0060 'International Tables Vol C Tables 4.2.6.8 and 6.1.1.4'
F F 0.0171 0.0103 'International Tables Vol C Tables 4.2.6.8 and 6.1.1.4'
S S 0.1246 0.1234 'International Tables Vol C Tables 4.2.6.8 and 6.1.1.4'
Ni Ni 0.3393 1.1124 'International Tables Vol C Tables 4.2.6.8 and 6.1.1.4'
Rh Rh -1.1178 0.9187 'International Tables Vol C Tables 4.2.6.8 and 6.1.1.4'

loop_
_geom_angle_atom_site_label_1
_geom_angle_atom_site_label_2
_geom_angle_atom_site_label_3
_geom_angle
_geom_angle_site_symmetry_1
_geom_angle_site_symmetry_3
O1 Rh1 O2 85.1(3) . .
O1 Rh1 C61 103.8(5) . .
O2 Rh1 C61 161.9(4) . .
O1 Rh1 C63 124.1(6) . .
O2 Rh1 C63 97.1(5) . .
C61 Rh1 C63 64.8(6) . .
O1 Rh1 C60 138.1(5) . .
O2 Rh1 C60 136.8(5) . .
C61 Rh1 C60 37.2(6) . .
C63 Rh1 C60 63.0(6) . .
O1 Rh1 C62 96.0(4) . .
O2 Rh1 C62 124.4(5) . .
C61 Rh1 C62 40.0(6) . .
C63 Rh1 C62 38.8(6) . .
C60 Rh1 C62 64.2(5) . .
O1 Rh1 N4 85.2(3) . .
O2 Rh1 N4 84.4(3) . .
C61 Rh1 N4 111.7(5) . .
C63 Rh1 N4 150.7(6) . .
C60 Rh1 N4 96.1(4) . .
C62 Rh1 N4 151.2(5) . .
O1 Rh1 C59 162.2(5) . .
O2 Rh1 C59 101.4(4) . .
C61 Rh1 C59 65.7(5) . .
C63 Rh1 C59 39.1(6) . .
C60 Rh1 C59 38.6(6) . .
C62 Rh1 C59 66.6(6) . .
N4 Rh1 C59 111.8(5) . .
O3 Rh2 O4 84.3(3) . .
O3 Rh2 C70 159.0(5) . .
O4 Rh2 C70 109.6(7) . .
O3 Rh2 C73 96.5(5) . .
O4 Rh2 C73 118.8(6) . .
C70 Rh2 C73 63.3(7) . .
O3 Rh2 C69 124.6(7) . .
O4 Rh2 C69 96.7(6) . .
C70 Rh2 C69 40.4(8) . .
C73 Rh2 C69 35.9(7) . .
O3 Rh2 C72 98.1(4) . .
O4 Rh2 C72 156.5(5) . .
C70 Rh2 C72 62.8(7) . .
C73 Rh2 C72 37.8(7) . .
C69 Rh2 C72 62.6(7) . .
O3 Rh2 N8 85.7(3) . 3_666
O4 Rh2 N8 86.1(3) . 3_666
C70 Rh2 N8 110.3(6) . 3_666
C73 Rh2 N8 155.1(6) . 3_666
C69 Rh2 N8 149.7(7) . 3_666
C72 Rh2 N8 117.3(5) . 3_666
O3 Rh2 C71 130.0(5) . .
O4 Rh2 C71 145.7(5) . .
C70 Rh2 C71 37.7(7) . .
C73 Rh2 C71 63.3(5) . .
C69 Rh2 C71 64.8(6) . .
C72 Rh2 C71 37.6(5) . .
N8 Rh2 C71 96.5(4) 3_666 .
N6 Ni1 N2 178.6(4) . .
N6 Ni1 N1 102.8(3) . .
N2 Ni1 N1 78.5(3) . .
N6 Ni1 N7 78.2(3) . .
N2 Ni1 N7 101.1(3) . .
N1 Ni1 N7 94.3(3) . .
N6 Ni1 N5 78.0(3) . .
N2 Ni1 N5 102.8(3) . .
N1 Ni1 N5 87.1(4) . .
N7 Ni1 N5 155.9(3) . .
N6 Ni1 N3 100.9(3) . .
N2 Ni1 N3 77.8(3) . .
N1 Ni1 N3 156.2(3) . .
N7 Ni1 N3 92.8(3) . .
N5 Ni1 N3 95.5(3) . .
C19 N1 C23 119.0(10) . .
C19 N1 Ni1 126.6(8) . .
C23 N1 Ni1 114.3(7) . .
C24 N2 C28 120.9(9) . .
C24 N2 Ni1 120.0(7) . .
C28 N2 Ni1 119.1(7) . .
C33 N3 C29 117.5(9) . .
C33 N3 Ni1 128.9(7) . .
C29 N3 Ni1 113.5(7) . .
C34 N4 C38 118.4(10) . .
C34 N4 Rh1 120.7(8) . .
C38 N4 Rh1 120.6(8) . .
C39 N5 C43 118.7(9) . .
C39 N5 Ni1 127.6(7) . .
C43 N5 Ni1 113.5(6) . .
C44 N6 C48 120.3(9) . .
C44 N6 Ni1 120.3(7) . .
C48 N6 Ni1 119.3(7) . .
C53 N7 C49 119.0(9) . .
C53 N7 Ni1 126.9(7) . .
C49 N7 Ni1 114.1(7) . .
C58 N8 C54 118.6(8) . .
C58 N8 Rh2 122.1(6) . 3_666
C54 N8 Rh2 119.3(7) . 3_666
C1 O1 Rh1 129.1(7) . .
C3 O2 Rh1 130.4(7) . .
C10 O3 Rh2 129.2(6) . .
C12 O4 Rh2 129.1(6) . .
O7 S1 O5 112.2(14) . .
O7 S1 O6 113.1(15) . .
O5 S1 O6 109.7(13) . .
O7 S1 C79 106(2) . .
O5 S1 C79 108.2(13) . .
O6 S1 C79 107.6(15) . .
O10 S2 O8 126.6(12) . .
O10 S2 O9 104.2(17) . .
O8 S2 O9 106.4(12) . .
O10 S2 C80 110(3) . .
O8 S2 C80 114(2) . .
O9 S2 C80 87(3) . .
O13 S3 O11 123.2(17) . .
O13 S3 O12 87(2) . .
O11 S3 O12 121(2) . .
O13 S3 C81 95.4(15) . .
O11 S3 C81 119(2) . .
O12 S3 C81 104(2) . .
O16 S4 O14 100(3) . .
O16 S4 O15 122(2) . .
O14 S4 O15 108(2) . .
O16 S4 C82 101(2) . .
O14 S4 C82 122.1(18) . .
O15 S4 C82 105(2) . .
O1 C1 C2 128.6(10) . .
O1 C1 C18 112.5(9) . .
C2 C1 C18 118.9(9) . .
C1 C2 C3 119.7(9) . .
C1 C2 C11 121.1(9) . .
C3 C2 C11 119.1(8) . .
O2 C3 C2 126.9(9) . .
O2 C3 C4 114.4(9) . .
C2 C3 C4 118.7(9) . .
C9 C4 C5 120.7(9) . .
C9 C4 C3 120.7(9) . .
C5 C4 C3 118.6(9) . .
C6 C5 C4 118.5(10) . .
C7 C6 C5 122.8(11) . .
C8 C7 C6 117.1(11) . .
C7 C8 C9 123.1(10) . .
C4 C9 C8 117.7(9) . .
C4 C9 C10 121.2(9) . .
C8 C9 C10 121.1(9) . .
O3 C10 C11 126.9(9) . .
O3 C10 C9 113.5(8) . .
C11 C10 C9 119.6(8) . .
C10 C11 C12 120.3(8) . .
C10 C11 C2 120.4(8) . .
C12 C11 C2 119.4(8) . .
O4 C12 C11 127.0(9) . .
O4 C12 C13 113.5(9) . .
C11 C12 C13 119.3(9) . .
C18 C13 C14 119.1(11) . .
C18 C13 C12 121.3(10) . .
C14 C13 C12 119.6(10) . .
C15 C14 C13 118.7(14) . .
C16 C15 C14 123.4(14) . .
C15 C16 C17 119.0(13) . .
C18 C17 C16 118.2(12) . .
C13 C18 C17 121.4(11) . .
C13 C18 C1 119.9(9) . .
C17 C18 C1 118.6(10) . .
N1 C19 C20 123.6(12) . .
C21 C20 C19 118.2(13) . .
C20 C21 C22 119.0(13) . .
C23 C22 C21 118.2(13) . .
C22 C23 N1 122.1(11) . .
C22 C23 C24 124.1(11) . .
N1 C23 C24 113.6(9) . .
N2 C24 C25 123.3(10) . .
N2 C24 C23 113.6(9) . .
C25 C24 C23 123.1(10) . .
C24 C25 C26 117.6(10) . .
C27 C26 C25 117.7(9) . .
C27 C26 C36 119.9(10) . .
C25 C26 C36 122.3(10) . .
C28 C27 C26 121.1(10) . .
N2 C28 C27 119.4(9) . .
N2 C28 C29 115.7(9) . .
C27 C28 C29 124.9(9) . .
N3 C29 C30 120.7(10) . .
N3 C29 C28 113.9(9) . .
C30 C29 C28 125.3(10) . .
C31 C30 C29 120.1(11) . .
C32 C31 C30 119.7(12) . .
C31 C32 C33 119.0(11) . .
N3 C33 C32 123.0(11) . .
N4 C34 C35 123.0(13) . .
C36 C35 C34 119.8(13) . .
C35 C36 C37 118.7(10) . .
C35 C36 C26 123.0(11) . .
C37 C36 C26 118.3(11) . .
C38 C37 C36 118.1(12) . .
N4 C38 C37 122.0(12) . .
N5 C39 C40 122.3(10) . .
C41 C40 C39 119.1(10) . .
C40 C41 C42 119.8(11) . .
C41 C42 C43 119.2(11) . .
N5 C43 C42 120.9(9) . .
N5 C43 C44 114.8(9) . .
C42 C43 C44 124.0(10) . .
N6 C44 C45 122.1(10) . .
N6 C44 C43 113.3(9) . .
C45 C44 C43 124.6(10) . .
C44 C45 C46 118.3(10) . .
C47 C46 C45 118.9(10) . .
C47 C46 C56 122.7(9) . .
C45 C46 C56 118.4(9) . .
C46 C47 C48 119.5(9) . .
N6 C48 C47 120.9(9) . .
N6 C48 C49 114.1(9) . .
C47 C48 C49 125.0(9) . .
N7 C49 C50 121.4(10) . .
N7 C49 C48 114.2(9) . .
C50 C49 C48 124.4(10) . .
C51 C50 C49 118.4(11) . .
C52 C51 C50 120.1(11) . .
C51 C52 C53 118.6(11) . .
N7 C53 C52 122.4(11) . .
N8 C54 C55 122.2(10) . .
C54 C55 C56 120.4(9) . .
C57 C56 C55 117.0(9) . .
C57 C56 C46 122.1(9) . .
C55 C56 C46 120.7(9) . .
C56 C57 C58 119.7(10) . .
N8 C58 C57 122.1(9) . .
C60 C59 C63 102.9(14) . .
C60 C59 C65 132(2) . .
C63 C59 C65 125(2) . .
C60 C59 Rh1 70.2(8) . .
C63 C59 Rh1 69.5(8) . .
C65 C59 Rh1 124.9(11) . .
C61 C60 C59 113.1(13) . .
C61 C60 C66 128.4(19) . .
C59 C60 C66 118.5(19) . .
C61 C60 Rh1 70.8(7) . .
C59 C60 Rh1 71.2(7) . .
C66 C60 Rh1 124.3(11) . .
C60 C61 C62 107.5(12) . .
C60 C61 C67 129.5(18) . .
C62 C61 C67 123.0(18) . .
C60 C61 Rh1 72.1(7) . .
C62 C61 Rh1 70.6(7) . .
C67 C61 Rh1 122.7(12) . .
C63 C62 C68 124.7(19) . .
C63 C62 C61 104.8(12) . .
C68 C62 C61 130.5(19) . .
C63 C62 Rh1 70.1(8) . .
C68 C62 Rh1 126.1(13) . .
C61 C62 Rh1 69.3(7) . .
C62 C63 C59 111.6(13) . .
C62 C63 C64 126(2) . .
C59 C63 C64 122(2) . .
C62 C63 Rh1 71.1(8) . .
C59 C63 Rh1 71.4(8) . .
C64 C63 Rh1 123.2(11) . .
C73 C69 C70 106.1(16) . .
C73 C69 C74 136(2) . .
C70 C69 C74 117(3) . .
C73 C69 Rh2 71.9(9) . .
C70 C69 Rh2 69.1(9) . .
C74 C69 Rh2 118.3(15) . .
C71 C70 C69 108.2(15) . .
C71 C70 C75 122(2) . .
C69 C70 C75 130(3) . .
C71 C70 Rh2 74.3(9) . .
C69 C70 Rh2 70.5(9) . .
C75 C70 Rh2 126.1(13) . .
C70 C71 C72 105.6(14) . .
C70 C71 C76 129(2) . .
C72 C71 C76 125.3(19) . .
C70 C71 Rh2 68.0(8) . .
C72 C71 Rh2 69.9(7) . .
C76 C71 Rh2 126.4(11) . .
C73 C72 C71 108.8(15) . .
C73 C72 C77 125.5(18) . .
C71 C72 C77 125.7(18) . .
C73 C72 Rh2 70.0(8) . .
C71 C72 Rh2 72.5(8) . .
C77 C72 Rh2 124.6(12) . .
C69 C73 C72 111.2(15) . .
C69 C73 C78 130(2) . .
C72 C73 C78 119(2) . .
C69 C73 Rh2 72.2(9) . .
C72 C73 Rh2 72.3(8) . .
C78 C73 Rh2 122.3(12) . .
F1 C79 F2 116(3) . .
F1 C79 F3 103(3) . .
F2 C79 F3 95(3) . .
F1 C79 S1 112(2) . .
F2 C79 S1 125(3) . .
F3 C79 S1 98(2) . .
F4 C80 F6 112(5) . .
F4 C80 F5 112(6) . .
F6 C80 F5 115(6) . .
F4 C80 S2 114(4) . .
F6 C80 S2 115(4) . .
F5 C80 S2 87(3) . .
F8 C81 F9 108.8(19) . .
F8 C81 F7 103.9(18) . .
F9 C81 F7 106.3(18) . .
F8 C81 S3 110.8(17) . .
F9 C81 S3 111.8(17) . .
F7 C81 S3 114.7(17) . .
F12 C82 F11 98.3(17) . .
F12 C82 F10 99.8(19) . .
F11 C82 F10 99.9(18) . .
F12 C82 S4 110(3) . .
F11 C82 S4 141(4) . .
F10 C82 S4 101(3) . .

loop_
_geom_bond_atom_site_label_1
_geom_bond_atom_site_label_2
_geom_bond_distance
_geom_bond_site_symmetry_2
Rh1 O1 2.052(8) .
Rh1 O2 2.057(7) .
Rh1 C61 2.111(11) .
Rh1 C63 2.116(14) .
Rh1 C60 2.127(12) .
Rh1 C62 2.129(12) .
Rh1 N4 2.135(8) .
Rh1 C59 2.140(13) .
Rh2 O3 2.058(7) .
Rh2 O4 2.077(7) .
Rh2 C70 2.081(14) .
Rh2 C73 2.098(13) .
Rh2 C69 2.101(15) .
Rh2 C72 2.126(13) .
Rh2 N8 2.129(7) 3_666
Rh2 C71 2.160(12) .
Ni1 N6 1.975(8) .
Ni1 N2 1.987(8) .
Ni1 N1 2.098(9) .
Ni1 N7 2.101(9) .
Ni1 N5 2.107(8) .
Ni1 N3 2.126(9) .
N1 C19 1.287(15) .
N1 C23 1.372(14) .
N2 C24 1.324(13) .
N2 C28 1.330(13) .
N3 C33 1.345(14) .
N3 C29 1.374(13) .
N4 C34 1.304(16) .
N4 C38 1.325(16) .
N5 C39 1.349(13) .
N5 C43 1.355(13) .
N6 C44 1.320(14) .
N6 C48 1.338(13) .
N7 C53 1.337(14) .
N7 C49 1.360(13) .
N8 C58 1.304(13) .
N8 C54 1.325(13) .
N8 Rh2 2.129(7) 3_666
O1 C1 1.287(12) .
O2 C3 1.259(12) .
O3 C10 1.284(11) .
O4 C12 1.284(12) .
O5 S1 1.363(15) .
O6 S1 1.397(17) .
O7 S1 1.34(2) .
O8 S2 1.366(14) .
O9 S2 1.62(3) .
O10 S2 1.322(18) .
O11 S3 1.382(17) .
O12 S3 1.480(19) .
O13 S3 1.306(13) .
O14 S4 1.38(2) .
O15 S4 1.51(3) .
O16 S4 1.36(3) .
S1 C79 1.78(2) .
S2 C80 1.79(2) .
S3 C81 1.772(18) .
S4 C82 1.857(19) .
C1 C2 1.380(14) .
C1 C18 1.508(15) .
C2 C3 1.441(14) .
C2 C11 1.477(13) .
C3 C4 1.482(13) .
C4 C9 1.377(14) .
C4 C5 1.403(15) .
C5 C6 1.380(15) .
C6 C7 1.380(17) .
C7 C8 1.366(16) .
C8 C9 1.411(13) .
C9 C10 1.462(14) .
C10 C11 1.412(13) .
C11 C12 1.420(13) .
C12 C13 1.462(14) .
C13 C18 1.374(16) .
C13 C14 1.422(18) .
C14 C15 1.37(2) .
C15 C16 1.35(2) .
C16 C17 1.430(19) .
C17 C18 1.408(15) .
C19 C20 1.390(19) .
C20 C21 1.38(2) .
C21 C22 1.41(2) .
C22 C23 1.359(18) .
C23 C24 1.506(15) .
C24 C25 1.365(15) .
C25 C26 1.412(16) .
C26 C27 1.387(15) .
C26 C36 1.510(14) .
C27 C28 1.381(14) .
C28 C29 1.451(14) .
C29 C30 1.397(15) .
C30 C31 1.367(18) .
C31 C32 1.358(19) .
C32 C33 1.394(18) .
C34 C35 1.377(16) .
C35 C36 1.327(17) .
C36 C37 1.394(17) .
C37 C38 1.386(16) .
C39 C40 1.364(16) .
C40 C41 1.363(17) .
C41 C42 1.376(16) .
C42 C43 1.383(15) .
C43 C44 1.479(14) .
C44 C45 1.388(15) .
C45 C46 1.396(15) .
C46 C47 1.376(15) .
C46 C56 1.475(14) .
C47 C48 1.390(14) .
C48 C49 1.468(14) .
C49 C50 1.386(15) .
C50 C51 1.384(17) .
C51 C52 1.376(17) .
C52 C53 1.378(16) .
C54 C55 1.371(15) .
C55 C56 1.384(15) .
C56 C57 1.351(15) .
C57 C58 1.412(15) .
C59 C60 1.41(2) .
C59 C63 1.42(2) .
C59 C65 1.48(3) .
C60 C61 1.35(2) .
C60 C66 1.53(2) .
C61 C62 1.45(2) .
C61 C67 1.53(3) .
C62 C63 1.41(2) .
C62 C68 1.43(3) .
C63 C64 1.53(2) .
C69 C73 1.29(3) .
C69 C70 1.44(3) .
C69 C74 1.61(4) .
C70 C71 1.37(3) .
C70 C75 1.57(3) .
C71 C72 1.381(19) .
C71 C76 1.45(2) .
C72 C73 1.37(2) .
C72 C77 1.46(3) .
C73 C78 1.57(2) .
C79 F1 1.32(2) .
C79 F2 1.33(2) .
C79 F3 1.35(2) .
C80 F4 1.23(7) .
C80 F6 1.25(6) .
C80 F5 1.56(7) .
C81 F8 1.324(19) .
C81 F9 1.327(19) .
C81 F7 1.332(19) .
C82 F12 1.37(2) .
C82 F11 1.37(2) .
C82 F10 1.37(2) .

loop_
_platon_squeeze_void_nr
_platon_squeeze_void_average_x
_platon_squeeze_void_average_y
_platon_squeeze_void_average_z
_platon_squeeze_void_volume
_platon_squeeze_void_count_electrons
1 0.000 0.000 0.500 71.3 33.5
2 0.000 0.500 0.000 825.5 206.2
3 0.500 1.000 0.500 825.7 203.4
4 0.500 0.500 1.000 71.4 32.2
